data_1553659
loop_
_publ_author_name
'Xu, Rosalind J.'
'Olshansky, Jacob H.'
'Adler, Philip D. F.'
'Huang, Yongjia'
'Smith, Matthew D.'
'Zeller, Matthias'
'Schrier, Joshua'
'Norquist, Alexander J.'

_publ_section_title
;
 Understanding structural adaptability: a reactant informatics approach to
 experiment design
;
_journal_issue 3
_journal_name_full 'Molecular Systems Design &amp; Engineering'
_journal_page_first 473
_journal_paper_doi 10.1039/C7ME00127D
_journal_volume 3
_journal_year 2018
_chemical_formula_moiety 'C8 H44 N4 O48 Se12 V6'
_chemical_formula_sum 'C8 H44 N4 O48 Se12 V6'
_chemical_formula_weight 2217.60
_space_group_IT_number 15
_space_group_name_Hall '-C 2yc'
_space_group_name_H-M_alt 'C 1 2/c 1'
_symmetry_cell_setting monoclinic
_symmetry_space_group_name_H-M 'C 1 2/c 1'
_atom_sites_solution_hydrogens difmap
_atom_sites_solution_primary direct
_audit_update_record
;
2017-11-28 deposited with the CCDC.
2018-02-01 downloaded from the CCDC.
;
_cell_angle_alpha 90
_cell_angle_beta 95.850(5)
_cell_angle_gamma 90
_cell_formula_units_Z 4
_cell_length_a 18.816(5)
_cell_length_b 7.934(5)
_cell_length_c 34.439(5)
_cell_measurement_reflns_used 9081
_cell_measurement_temperature 100
_cell_measurement_theta_max 31
_cell_measurement_theta_min 3
_cell_volume 5114(4)
_computing_cell_refinement 'DENZO/SCALEPACK (Otwinowski & Minor, 1997)'
_computing_data_collection 'COLLECT (Nonius, 2001).'
_computing_data_reduction 'DENZO/SCALEPACK (Otwinowski & Minor, 1997)'
_computing_molecular_graphics 'CAMERON (Watkin et al., 1996)'
_computing_publication_material 'CRYSTALS (Betteridge et al., 2003)'
_computing_structure_refinement 'CRYSTALS (Betteridge et al., 2003)'
_computing_structure_solution 'SHELXS 86 (Sheldrick, 1986)'
_diffrn_ambient_temperature 100
_diffrn_measured_fraction_theta_full 0.996
_diffrn_measured_fraction_theta_max 0.988
_diffrn_measurement_device Area
_diffrn_measurement_device_type 'Nonius KappaCCD'
_diffrn_measurement_method \w
_diffrn_radiation_monochromator graphite
_diffrn_radiation_type 'Mo K\a'
_diffrn_radiation_wavelength 0.71073
_diffrn_reflns_av_R_equivalents 0.041
_diffrn_reflns_limit_h_max 26
_diffrn_reflns_limit_h_min -26
_diffrn_reflns_limit_k_max 11
_diffrn_reflns_limit_k_min -11
_diffrn_reflns_limit_l_max 48
_diffrn_reflns_limit_l_min -48
_diffrn_reflns_number 57284
_diffrn_reflns_theta_full 29.316
_diffrn_reflns_theta_max 30.538
_diffrn_reflns_theta_min 1.189
_diffrn_standards_number 0
_exptl_absorpt_coefficient_mu 9.720
_exptl_absorpt_correction_T_max 0.68
_exptl_absorpt_correction_T_min 0.46
_exptl_absorpt_correction_type multi-scan
_exptl_absorpt_process_details 'DENZO/SCALEPACK (Otwinowski & Minor, 1997)'
_exptl_crystal_colour green
_exptl_crystal_density_diffrn 2.880
_exptl_crystal_density_method 'not measured'
_exptl_crystal_description plate
_exptl_crystal_F_000 4200
_exptl_crystal_size_max 0.140
_exptl_crystal_size_mid 0.080
_exptl_crystal_size_min 0.040
_refine_diff_density_max 3.35
_refine_diff_density_min -3.18
_refine_ls_extinction_method None
_refine_ls_goodness_of_fit_ref 1.1599
_refine_ls_hydrogen_treatment noref
_refine_ls_matrix_type full
_refine_ls_number_parameters 361
_refine_ls_number_reflns 6665
_refine_ls_number_restraints 0
_refine_ls_R_factor_all 0.0561
_refine_ls_R_factor_gt 0.0508
_refine_ls_shift/su_max 0.0008909
_refine_ls_shift/su_mean 0.0000359
_refine_ls_structure_factor_coef Fsqd
_refine_ls_weighting_details
;
 Method= Modified Sheldrick 
 w=1/[\s^2^(F^2^) + ( 0.01P)^2^ +*****P] 
 ,where P=(max(Fo^2^,0) + 2Fc^2^)/3 
;
_refine_ls_weighting_scheme calc
_refine_ls_wR_factor_all 0.1185
_refine_ls_wR_factor_gt 0.1167
_refine_ls_wR_factor_ref 0.1145
_reflns_limit_h_max 26
_reflns_limit_h_min -26
_reflns_limit_k_max 11
_reflns_limit_k_min 0
_reflns_limit_l_max 48
_reflns_limit_l_min 0
_reflns_number_gt 6991
_reflns_number_total 7751
_reflns_threshold_expression I>2.0\s(I)
_oxford_diffrn_Wilson_B_factor 0.44
_oxford_diffrn_Wilson_scale 177.60
_oxford_refine_ls_r_factor_ref 0.0478
_oxford_refine_ls_scale 0.072130(15)
_oxford_reflns_number_all 7732
_oxford_reflns_threshold_expression_ref I>3.0\s(I)
_cod_data_source_file c7me00127d6.cif
_cod_data_source_block '[C8H26N4][VO(SeO3)(HSeO3]6-6H2O-compound-2'
_cod_depositor_comments
;
The following automatic conversions were performed:

data item '_atom_sites_solution_primary' value 'Direct' was changed
to 'direct' in accordance with the
/home/saulius/struct/COD-crude-data/automatic-downloads/DataCite-retrospective/RSC/depositions/lib/dictionaries/cif_core.dic
dictionary named 'cif_core.dic' version 2.4.2 last updated on
2011-04-26.

data item '_symmetry_cell_setting' value 'Monoclinic' was changed to
'monoclinic' in accordance with the
/home/saulius/struct/COD-crude-data/automatic-downloads/DataCite-retrospective/RSC/depositions/lib/dictionaries/cif_core.dic
dictionary named 'cif_core.dic' version 2.4.2 last updated on
2011-04-26.

Automatic conversion script
Id: cif_fix_values 6909 2019-04-08 15:41:33Z antanas 
;
_cod_original_sg_symbol_H-M 'C 1 2/c 1 '
_cod_database_code 1553659

loop_
_symmetry_equiv_pos_as_xyz
x,y,z
-x,-y,-z
x+1/2,y+1/2,z
-x+1/2,-y+1/2,-z
-x,y,-z+1/2
x,-y,z+1/2
-x+1/2,y+1/2,-z+1/2
x+1/2,-y+1/2,z+1/2

loop_
_atom_site_label
_atom_site_type_symbol
_atom_site_fract_x
_atom_site_fract_y
_atom_site_fract_z
_atom_site_U_iso_or_equiv
_atom_site_occupancy
_atom_site_adp_type
V1 V 0.62640(5) 0.23991(14) 0.26149(3) 0.0060 1.0000 Uani
V2 V 0.54829(6) 0.30133(14) 0.40228(3) 0.0059 1.0000 Uani
V3 V 0.79328(6) 0.31751(15) 0.43112(3) 0.0078 1.0000 Uani
Se1 Se 0.49143(3) 0.25443(8) 0.312252(17) 0.0063 1.0000 Uani
Se2 Se 0.68334(3) 0.30554(8) 0.353190(18) 0.0067 1.0000 Uani
Se3 Se 0.65466(3) 0.27284(8) 0.479626(17) 0.0049 1.0000 Uani
Se4 Se 0.71920(3) 0.57436(9) 0.234972(19) 0.0101 1.0000 Uani
Se5 Se 0.95166(3) 0.47898(9) 0.428273(19) 0.0090 1.0000 Uani
Se6 Se 0.40468(7) 0.52385(16) 0.39912(5) 0.0052 0.8162 Uani
Se7 Se 0.3928(6) 0.4747(10) 0.4013(3) 0.0373 0.1838 Uani
O1 O 0.5839(3) 0.0628(7) 0.25842(14) 0.0114 1.0000 Uani
O2 O 0.5534(2) 0.3631(6) 0.28988(14) 0.0097 1.0000 Uani
O3 O 0.5877(2) 0.3309(6) 0.20863(14) 0.0100 1.0000 Uani
O4 O 0.7152(2) 0.1755(7) 0.23664(14) 0.0108 1.0000 Uani
O5 O 0.6864(2) 0.1949(6) 0.31213(13) 0.0099 1.0000 Uani
O6 O 0.6721(2) 0.4936(6) 0.26874(14) 0.0108 1.0000 Uani
O7 O 0.5922(3) 0.4727(6) 0.41068(14) 0.0105 1.0000 Uani
O8 O 0.4925(3) 0.3742(6) 0.35390(14) 0.0103 1.0000 Uani
O9 O 0.6110(2) 0.1969(6) 0.37072(13) 0.0085 1.0000 Uani
O10 O 0.5822(2) 0.1909(6) 0.44958(13) 0.0075 1.0000 Uani
O11 O 0.4599(2) 0.3789(6) 0.42524(14) 0.0104 1.0000 Uani
O12 O 0.4906(3) 0.0659(6) 0.39221(14) 0.0103 1.0000 Uani
O13 O 0.7488(3) 0.4918(7) 0.42880(14) 0.0120 1.0000 Uani
O14 O 0.7234(2) 0.1794(6) 0.45968(14) 0.0077 1.0000 Uani
O15 O 0.8761(2) 0.3996(7) 0.40378(14) 0.0113 1.0000 Uani
O16 O 0.7516(2) 0.2117(6) 0.38063(14) 0.0099 1.0000 Uani
O17 O 0.8537(2) 0.3570(6) 0.48210(13) 0.0080 1.0000 Uani
O18 O 0.8497(2) 0.0685(6) 0.43270(15) 0.0116 1.0000 Uani
O19 O 0.6625(3) 0.7468(8) 0.22315(18) 0.0213 1.0000 Uani
O20 O 0.9999(3) 0.2889(7) 0.43243(17) 0.0185 1.0000 Uani
O21 O 0.3468(3) 0.3793(8) 0.37097(17) 0.0227 1.0000 Uani
O22 O 0.8079(3) 0.4703(8) 0.32985(16) 0.0203 1.0000 Uani
O23 O 0.9515(8) -0.1434(17) 0.5032(2) 0.1051 1.0000 Uani
O24 O 0.8173(7) 0.6907(10) 0.5084(3) 0.0641 1.0000 Uani
N1 N 0.7760(4) 0.3656(10) 0.0857(2) 0.0238 1.0000 Uani
N2 N 0.9266(3) 0.2399(8) 0.20894(19) 0.0161 1.0000 Uani
C1 C 0.8488(4) 0.3304(10) 0.1044(2) 0.0166 1.0000 Uani
C2 C 0.8474(4) 0.2971(10) 0.1480(2) 0.0181 1.0000 Uani
C3 C 0.9235(4) 0.2635(11) 0.1656(2) 0.0196 1.0000 Uani
C4 C 1.0010(4) 0.2302(10) 0.2281(2) 0.0164 1.0000 Uani
H1 H 0.6812 0.8119 0.2032 0.0253 1.0000 Uiso
H2 H 1.0183 0.2722 0.4590 0.0217 1.0000 Uiso
H3 H 0.3745 0.3111 0.3553 0.0258 1.0000 Uiso
H4 H 0.8247 0.5643 0.3162 0.0246 1.0000 Uiso
H5 H 0.8357 0.4602 0.3545 0.0246 1.0000 Uiso
H6 H 0.9496 -0.0856 0.4781 0.1400 1.0000 Uiso
H7 H 0.9190 -0.0900 0.5182 0.1400 1.0000 Uiso
H8 H 0.8247 0.7511 0.5159 0.0766 1.0000 Uiso
H9 H 0.8301 0.5812 0.4998 0.0766 1.0000 Uiso
H10 H 0.7481 0.2768 0.0886 0.0361 1.0000 Uiso
H11 H 0.7584 0.4561 0.0969 0.0362 1.0000 Uiso
H12 H 0.7780 0.3859 0.0603 0.0360 1.0000 Uiso
H13 H 0.8677 0.2332 0.0921 0.0192 1.0000 Uiso
H14 H 0.8789 0.4276 0.1011 0.0191 1.0000 Uiso
H15 H 0.8175 0.1990 0.1517 0.0222 1.0000 Uiso
H16 H 0.8287 0.3952 0.1604 0.0220 1.0000 Uiso
H17 H 0.9412 0.1622 0.1542 0.0241 1.0000 Uiso
H18 H 0.9533 0.3585 0.1603 0.0240 1.0000 Uiso
H19 H 0.9036 0.3244 0.2193 0.0240 1.0000 Uiso
H20 H 0.9033 0.1461 0.2140 0.0241 1.0000 Uiso
H21 H 1.0277 0.3276 0.2206 0.0190 1.0000 Uiso
H22 H 1.0234 0.1278 0.2201 0.0190 1.0000 Uiso

loop_
_atom_site_aniso_label
_atom_site_aniso_U_11
_atom_site_aniso_U_22
_atom_site_aniso_U_33
_atom_site_aniso_U_23
_atom_site_aniso_U_13
_atom_site_aniso_U_12
V1 0.0038(4) 0.0083(5) 0.0057(4) -0.0017(4) -0.0002(3) -0.0002(4)
V2 0.0061(4) 0.0058(5) 0.0055(4) 0.0004(4) -0.0002(3) 0.0012(4)
V3 0.0042(4) 0.0139(5) 0.0051(4) 0.0006(4) -0.0003(3) -0.0003(4)
Se1 0.0046(3) 0.0092(3) 0.0050(3) 0.0003(2) 0.00015(19) 0.0010(2)
Se2 0.0048(3) 0.0103(3) 0.0050(3) -0.0008(2) -0.00035(19) 0.0011(2)
Se3 0.0057(2) 0.0030(2) 0.0058(3) 0.0006(2) -0.00026(19) -0.0012(2)
Se4 0.0071(3) 0.0154(3) 0.0078(3) 0.0002(2) 0.0005(2) -0.0039(2)
Se5 0.0073(3) 0.0117(3) 0.0077(3) 0.0001(2) -0.0003(2) -0.0030(2)
Se6 0.0041(3) 0.0050(6) 0.0065(4) 0.0006(5) 0.0006(3) 0.0014(4)
Se7 0.058(6) 0.017(4) 0.032(4) -0.011(3) -0.022(4) 0.021(4)
O1 0.009(2) 0.015(2) 0.010(2) -0.0011(18) -0.0011(16) 0.0010(18)
O2 0.007(2) 0.010(2) 0.012(2) -0.0025(18) 0.0048(16) 0.0001(17)
O3 0.007(2) 0.009(2) 0.013(2) 0.0020(18) -0.0033(16) -0.0004(17)
O4 0.009(2) 0.017(2) 0.006(2) -0.0001(18) -0.0009(16) 0.0056(18)
O5 0.008(2) 0.017(2) 0.0045(19) -0.0020(17) 0.0010(16) 0.0015(17)
O6 0.010(2) 0.013(2) 0.009(2) 0.0001(18) 0.0018(16) -0.0030(18)
O7 0.013(2) 0.006(2) 0.012(2) 0.0005(17) 0.0013(17) -0.0010(17)
O8 0.011(2) 0.012(2) 0.008(2) -0.0013(17) 0.0009(16) 0.0066(17)
O9 0.008(2) 0.010(2) 0.007(2) -0.0003(16) 0.0024(16) -0.0006(17)
O10 0.0056(19) 0.009(2) 0.008(2) 0.0033(16) -0.0023(15) -0.0033(16)
O11 0.008(2) 0.011(2) 0.013(2) 0.0023(18) 0.0028(17) 0.0057(17)
O12 0.011(2) 0.011(2) 0.009(2) 0.0005(17) 0.0026(17) -0.0055(17)
O13 0.010(2) 0.014(2) 0.012(2) 0.0022(18) 0.0002(17) 0.0023(18)
O14 0.0051(19) 0.007(2) 0.011(2) 0.0017(17) 0.0025(16) 0.0012(16)
O15 0.006(2) 0.018(2) 0.010(2) -0.0029(18) -0.0008(16) -0.0037(18)
O16 0.0034(19) 0.016(2) 0.010(2) -0.0011(18) -0.0014(16) 0.0006(17)
O17 0.010(2) 0.009(2) 0.0050(19) 0.0031(16) -0.0007(16) -0.0032(16)
O18 0.007(2) 0.013(2) 0.015(2) -0.0012(18) 0.0027(17) 0.0045(17)
O19 0.011(2) 0.021(3) 0.032(3) 0.014(2) 0.003(2) 0.005(2)
O20 0.015(2) 0.016(3) 0.024(3) 0.006(2) 0.000(2) 0.005(2)
O21 0.013(2) 0.030(3) 0.025(3) -0.011(2) -0.001(2) 0.004(2)
O22 0.027(3) 0.020(3) 0.013(2) 0.003(2) 0.001(2) -0.008(2)
O23 0.178(13) 0.121(10) 0.018(4) 0.018(5) 0.016(6) 0.120(10)
O24 0.135(10) 0.019(4) 0.040(5) -0.003(3) 0.015(5) 0.008(5)
N1 0.018(3) 0.028(4) 0.026(4) 0.010(3) 0.003(3) 0.005(3)
N2 0.014(3) 0.015(3) 0.019(3) -0.001(2) 0.002(2) -0.003(2)
C1 0.013(3) 0.014(3) 0.023(4) -0.005(3) 0.001(3) 0.001(3)
C2 0.017(3) 0.015(3) 0.022(4) 0.001(3) 0.002(3) -0.002(3)
C3 0.019(3) 0.019(4) 0.020(4) -0.002(3) 0.000(3) -0.003(3)
C4 0.011(3) 0.019(4) 0.020(4) -0.003(3) 0.002(3) 0.000(3)

loop_
_atom_type_symbol
_atom_type_scat_dispersion_real
_atom_type_scat_dispersion_imag
_atom_type_scat_Cromer_Mann_a1
_atom_type_scat_Cromer_Mann_b1
_atom_type_scat_Cromer_Mann_a2
_atom_type_scat_Cromer_Mann_b2
_atom_type_scat_Cromer_Mann_a3
_atom_type_scat_Cromer_Mann_b3
_atom_type_scat_Cromer_Mann_a4
_atom_type_scat_Cromer_Mann_b4
_atom_type_scat_Cromer_Mann_c
_atom_type_scat_source
C 0.0033 0.0016 2.3100 20.8439 1.0200 10.2075 1.5886 0.5687 0.8650 51.6512 0.2156 'International Tables Vol C 4.2.6.8 and 6.1.1.4'
H 0.0000 0.0000 0.4930 10.5109 0.3229 26.1257 0.1402 3.1424 0.0408 57.7998 0.0030 'International Tables Vol C 4.2.6.8 and 6.1.1.4'
N 0.0061 0.0033 12.2126 0.0057 3.1322 9.8933 2.0125 28.9975 1.1663 0.5826 -11.5290 'International Tables Vol C 4.2.6.8 and 6.1.1.4'
O 0.0106 0.0060 3.0485 13.2771 2.2868 5.7011 1.5463 0.3239 0.8670 32.9089 0.2508 'International Tables Vol C 4.2.6.8 and 6.1.1.4'
V 0.3005 0.5294 10.2971 6.8657 7.3511 0.4385 2.0703 26.8938 2.0571 102.4780 1.2199 'International Tables Vol C 4.2.6.8 and 6.1.1.4'
Se -0.0929 2.2259 17.0006 2.4098 5.8196 0.2726 3.9731 15.2372 4.3543 43.8163 2.8409 'International Tables Vol C 4.2.6.8 and 6.1.1.4'

loop_
_geom_angle_atom_site_label_1
_geom_angle_site_symmetry_1
_geom_angle_atom_site_label_2
_geom_angle_atom_site_label_3
_geom_angle_site_symmetry_3
_geom_angle
_geom_angle_publ_flag
Se4 7_645 V1 Se1 5_655 127.02(4) yes
Se4 7_645 V1 Se1 . 139.47(4) yes
Se1 5_655 V1 Se1 . 84.77(4) yes
Se4 7_645 V1 O1 . 95.03(18) yes
Se1 5_655 V1 O1 . 71.38(17) yes
Se1 . V1 O1 . 69.81(17) yes
Se4 7_645 V1 O2 . 147.78(15) yes
Se1 5_655 V1 O2 . 85.20(14) yes
Se1 . V1 O2 . 26.94(14) yes
O1 . V1 O2 . 95.5(2) yes
Se4 7_645 V1 O3 . 115.16(14) yes
Se1 5_655 V1 O3 . 27.90(13) yes
Se1 . V1 O3 . 104.12(14) yes
O1 . V1 O3 . 97.0(2) yes
O2 . V1 O3 . 93.6(2) yes
Se4 7_645 V1 O4 . 28.27(13) yes
Se1 5_655 V1 O4 . 102.07(14) yes
Se1 . V1 O4 . 165.73(15) yes
O1 . V1 O4 . 100.2(2) yes
O2 . V1 O4 . 164.1(2) yes
Se4 7_645 V1 O5 . 57.51(13) yes
Se1 5_655 V1 O5 . 167.87(15) yes
Se1 . V1 O5 . 86.57(14) yes
O1 . V1 O5 . 97.6(2) yes
O2 . V1 O5 . 90.9(2) yes
Se4 7_645 V1 O6 . 91.66(14) yes
Se1 5_655 V1 O6 . 106.81(13) yes
Se1 . V1 O6 . 103.07(13) yes
O1 . V1 O6 . 172.7(2) yes
O2 . V1 O6 . 77.19(19) yes
O3 . V1 O4 . 86.90(19) yes
O3 . V1 O5 . 164.2(2) yes
O4 . V1 O5 . 84.64(19) yes
O3 . V1 O6 . 82.87(19) yes
O4 . V1 O6 . 87.1(2) yes
O5 . V1 O6 . 83.4(2) yes
Se2 . V2 Se3 . 88.70(3) yes
Se2 . V2 Se6 . 133.38(4) yes
Se3 . V2 Se6 . 121.52(5) yes
Se2 . V2 Se7 . 139.4(2) yes
Se3 . V2 Se7 . 122.18(19) yes
Se6 . V2 Se7 . 8.16(16) yes
Se2 . V2 O7 . 70.30(18) yes
Se3 . V2 O7 . 68.85(18) yes
Se6 . V2 O7 . 87.51(19) yes
Se7 . V2 O7 . 95.2(2) yes
Se2 . V2 O8 . 86.17(14) yes
Se3 . V2 O8 . 166.01(16) yes
Se6 . V2 O8 . 55.65(14) yes
Se7 . V2 O8 . 57.3(2) yes
O7 . V2 O8 . 97.2(2) yes
Se2 . V2 O9 . 27.92(15) yes
Se3 . V2 O9 . 94.27(15) yes
Se6 . V2 O9 . 142.90(15) yes
Se7 . V2 O9 . 143.5(2) yes
O7 . V2 O9 . 97.8(2) yes
Se2 . V2 O10 . 104.03(14) yes
Se3 . V2 O10 . 28.37(14) yes
Se6 . V2 O10 . 119.27(15) yes
Se7 . V2 O10 . 115.5(2) yes
O7 . V2 O10 . 96.6(2) yes
Se2 . V2 O11 . 160.13(15) yes
Se3 . V2 O11 . 99.67(15) yes
Se6 . V2 O11 . 28.37(14) yes
Se7 . V2 O11 . 24.3(2) yes
O7 . V2 O11 . 95.8(2) yes
Se2 . V2 O12 . 109.66(13) yes
Se3 . V2 O12 . 109.58(13) yes
Se6 . V2 O12 . 93.57(15) yes
Se7 . V2 O12 . 85.8(2) yes
O7 . V2 O12 . 178.4(2) yes
O8 . V2 O9 . 87.3(2) yes
O8 . V2 O10 . 165.1(2) yes
O9 . V2 O10 . 96.7(2) yes
O8 . V2 O11 . 81.5(2) yes
O9 . V2 O11 . 163.3(2) yes
O10 . V2 O11 . 91.3(2) yes
O8 . V2 O12 . 84.4(2) yes
O9 . V2 O12 . 82.0(2) yes
O10 . V2 O12 . 81.9(2) yes
O11 . V2 O12 . 84.6(2) yes
Se2 . V3 Se3 . 86.80(4) yes
Se2 . V3 Se5 . 119.95(4) yes
Se3 . V3 Se5 . 147.34(4) yes
Se2 . V3 O13 . 72.43(18) yes
Se3 . V3 O13 . 71.36(18) yes
Se5 . V3 O13 . 97.64(18) yes
Se2 . V3 O14 . 89.73(14) yes
Se3 . V3 O14 . 26.49(13) yes
Se5 . V3 O14 . 149.67(14) yes
O13 . V3 O14 . 97.4(2) yes
Se2 . V3 O15 . 94.70(14) yes
Se3 . V3 O15 . 167.27(16) yes
Se5 . V3 O15 . 26.12(14) yes
O13 . V3 O15 . 97.0(2) yes
O14 . V3 O15 . 165.6(2) yes
Se2 . V3 O16 . 26.89(14) yes
Se3 . V3 O16 . 97.78(14) yes
Se5 . V3 O16 . 114.53(14) yes
O13 . V3 O16 . 99.2(2) yes
O14 . V3 O16 . 88.79(19) yes
Se2 . V3 O17 . 171.10(15) yes
Se3 . V3 O17 . 88.86(13) yes
Se5 . V3 O17 . 61.86(13) yes
O13 . V3 O17 . 98.8(2) yes
O14 . V3 O17 . 89.85(19) yes
Se2 . V3 O18 . 104.88(13) yes
Se3 . V3 O18 . 107.08(13) yes
Se5 . V3 O18 . 85.12(13) yes
O13 . V3 O18 . 176.8(2) yes
O14 . V3 O18 . 80.87(19) yes
O15 . V3 O16 . 89.03(19) yes
O15 . V3 O17 . 87.85(19) yes
O16 . V3 O17 . 162.0(2) yes
O15 . V3 O18 . 84.8(2) yes
O16 . V3 O18 . 78.2(2) yes
O17 . V3 O18 . 83.82(19) yes
O3 5_655 Se1 V1 5_655 33.87(16) yes
O3 5_655 Se1 V1 . 119.19(17) yes
V1 5_655 Se1 V1 . 95.08(4) yes
O3 5_655 Se1 O2 . 103.9(2) yes
V1 5_655 Se1 O2 . 96.35(17) yes
V1 . Se1 O2 . 32.60(16) yes
O3 5_655 Se1 O8 . 95.2(2) yes
V1 5_655 Se1 O8 . 129.09(16) yes
V1 . Se1 O8 . 121.91(17) yes
O2 . Se1 O8 . 98.5(2) yes
V2 . Se2 V3 . 92.14(3) yes
V2 . Se2 O5 . 122.76(17) yes
V3 . Se2 O5 . 130.27(16) yes
V2 . Se2 O9 . 29.81(15) yes
V3 . Se2 O9 . 100.44(15) yes
O5 . Se2 O9 . 97.3(2) yes
V2 . Se2 O16 . 107.45(16) yes
V3 . Se2 O16 . 32.71(17) yes
O5 . Se2 O16 . 98.7(2) yes
O9 . Se2 O16 . 99.3(2) yes
O17 4_656 Se3 V2 . 126.61(16) yes
O17 4_656 Se3 V3 . 127.47(16) yes
V2 . Se3 V3 . 91.79(4) yes
O17 4_656 Se3 O10 . 96.1(2) yes
V2 . Se3 O10 . 31.08(15) yes
V3 . Se3 O10 . 110.68(15) yes
O17 4_656 Se3 O14 . 100.6(2) yes
V2 . Se3 O14 . 97.66(16) yes
V3 . Se3 O14 . 32.43(16) yes
O10 . Se3 O14 . 100.3(2) yes
O4 7_655 Se4 V1 7_655 34.31(16) yes
O4 7_655 Se4 O6 . 100.8(2) yes
V1 7_655 Se4 O6 . 133.12(17) yes
O4 7_655 Se4 O19 . 98.9(3) yes
V1 7_655 Se4 O19 . 102.62(19) yes
O6 . Se4 O19 . 96.2(3) yes
O12 3_555 Se5 V3 . 131.56(17) yes
O12 3_555 Se5 O15 . 101.2(2) yes
V3 . Se5 O15 . 31.37(16) yes
O12 3_555 Se5 O20 . 98.9(3) yes
V3 . Se5 O20 . 97.27(18) yes
O15 . Se5 O20 . 97.0(3) yes
O18 3_455 Se6 V2 . 132.17(19) yes
O18 3_455 Se6 O11 . 99.4(2) yes
V2 . Se6 O11 . 33.31(16) yes
O18 3_455 Se6 O21 . 97.2(3) yes
V2 . Se6 O21 . 97.38(19) yes
O11 . Se6 O21 . 98.9(3) yes
O18 3_455 Se7 V2 . 135.4(6) yes
O18 3_455 Se7 O11 . 107.2(7) yes
V2 . Se7 O11 . 30.6(3) yes
O18 3_455 Se7 O21 . 114.3(8) yes
V2 . Se7 O21 . 104.6(5) yes
O11 . Se7 O21 . 118.9(6) yes
V1 . O2 Se1 . 120.5(3) yes
V1 . O3 Se1 5_655 118.2(3) yes
V1 . O4 Se4 7_645 117.4(3) yes
V1 . O5 Se2 . 125.1(3) yes
V1 . O6 Se4 . 120.3(3) yes
V2 . O8 Se1 . 120.3(3) yes
Se2 . O9 V2 . 122.3(3) yes
V2 . O10 Se3 . 120.6(2) yes
V2 . O11 Se6 . 118.3(3) yes
V2 . O11 Se7 . 125.1(5) yes
Se6 . O11 Se7 . 15.2(3) yes
V2 . O12 Se5 3_445 119.4(3) yes
V3 . O14 Se3 . 121.1(3) yes
V3 . O15 Se5 . 122.5(3) yes
V3 . O16 Se2 . 120.4(3) yes
V3 . O17 Se3 4_656 119.6(2) yes
V3 . O18 Se6 3_545 119.8(3) yes
V3 . O18 Se7 3_545 131.7(4) yes
Se6 3_545 O18 Se7 3_545 16.0(3) yes
Se4 . O19 H1 . 109.2 no
Se5 . O20 H2 . 109.3 no
Se6 . O21 Se7 . 12.1(4) yes
Se6 . O21 H3 . 109.3 no
Se7 . O21 H3 . 111.8 no
H4 . O22 H5 . 108.9 no
H6 . O23 H7 . 108.0 no
H8 . O24 H9 . 107.3 no
C1 . N1 H10 . 109.4 no
C1 . N1 H11 . 109.3 no
H10 . N1 H11 . 109.6 no
C1 . N1 H12 . 109.4 no
H10 . N1 H12 . 109.7 no
H11 . N1 H12 . 109.4 no
C3 . N2 C4 . 112.8(6) yes
C3 . N2 H19 . 109.4 no
C4 . N2 H19 . 109.6 no
C3 . N2 H20 . 109.3 no
C4 . N2 H20 . 109.2 no
H19 . N2 H20 . 106.4 no
N1 . C1 C2 . 110.8(6) yes
N1 . C1 H13 . 108.9 no
C2 . C1 H13 . 109.8 no
N1 . C1 H14 . 108.9 no
C2 . C1 H14 . 108.9 no
H13 . C1 H14 . 109.6 no
C1 . C2 C3 . 108.2(6) yes
C1 . C2 H15 . 109.5 no
C3 . C2 H15 . 109.9 no
C1 . C2 H16 . 109.6 no
C3 . C2 H16 . 109.6 no
H15 . C2 H16 . 110.0 no
C2 . C3 N2 . 111.0(6) yes
C2 . C3 H17 . 109.4 no
N2 . C3 H17 . 108.7 no
C2 . C3 H18 . 109.1 no
N2 . C3 H18 . 108.8 no
H17 . C3 H18 . 109.9 no
C4 5_755 C4 N2 . 109.0(7) yes
C4 5_755 C4 H21 . 109.4 no
N2 . C4 H21 . 109.2 no
C4 5_755 C4 H22 . 109.8 no
N2 . C4 H22 . 109.6 no
H21 . C4 H22 . 109.9 no

loop_
_geom_bond_atom_site_label_1
_geom_bond_atom_site_label_2
_geom_bond_site_symmetry_2
_geom_bond_distance
_geom_bond_publ_flag
V1 Se4 7_645 3.1794(14) yes
V1 Se1 5_655 3.1984(13) yes
V1 Se1 . 3.2288(13) yes
V1 O1 . 1.615(5) yes
V1 O2 . 2.018(5) yes
V1 O3 . 2.023(5) yes
V1 O4 . 2.019(5) yes
V1 O5 . 2.011(5) yes
V1 O6 . 2.192(5) yes
V2 Se2 . 3.1925(14) yes
V2 Se3 . 3.1726(13) yes
V2 Se6 . 3.220(2) yes
V2 Se7 . 3.230(11) yes
V2 O7 . 1.602(5) yes
V2 O8 . 1.964(5) yes
V2 O9 . 1.877(5) yes
V2 O10 . 1.902(5) yes
V2 O11 . 2.009(5) yes
V2 O12 . 2.170(5) yes
V3 Se2 . 3.2186(13) yes
V3 Se3 . 3.2570(14) yes
V3 Se5 . 3.2544(15) yes
V3 O13 . 1.614(5) yes
V3 O14 . 2.040(5) yes
V3 O15 . 2.009(5) yes
V3 O16 . 2.016(5) yes
V3 O17 . 2.016(5) yes
V3 O18 . 2.241(5) yes
Se1 O3 5_655 1.699(5) yes
Se1 O2 . 1.697(5) yes
Se1 O8 . 1.719(5) yes
Se2 O5 . 1.671(5) yes
Se2 O9 . 1.768(5) yes
Se2 O16 . 1.688(5) yes
Se3 O17 4_656 1.693(4) yes
Se3 O10 . 1.750(4) yes
Se3 O14 . 1.696(4) yes
Se4 O4 7_655 1.697(5) yes
Se4 O6 . 1.662(5) yes
Se4 O19 . 1.757(6) yes
Se5 O12 3_555 1.656(5) yes
Se5 O15 . 1.699(5) yes
Se5 O20 . 1.758(5) yes
Se6 O18 3_455 1.667(5) yes
Se6 O11 . 1.738(5) yes
Se6 O21 . 1.796(6) yes
Se7 O18 3_455 1.601(12) yes
Se7 O11 . 1.625(11) yes
Se7 O21 . 1.492(11) yes
O19 H1 . 0.955 no
O20 H2 . 0.955 no
O21 H3 . 0.956 no
O22 H4 . 0.952 no
O22 H5 . 0.954 no
O23 H6 . 0.978 no
O23 H7 . 0.939 no
O24 H8 . 0.970 no
O24 H9 . 0.956 no
N1 C1 . 1.479(10) yes
N1 H10 . 0.891 no
N1 H11 . 0.896 no
N1 H12 . 0.894 no
N2 C3 . 1.499(10) yes
N2 C4 . 1.488(9) yes
N2 H19 . 0.891 no
N2 H20 . 0.890 no
C1 C2 . 1.526(11) yes
C1 H13 . 0.966 no
C1 H14 . 0.970 no
C2 C3 . 1.520(11) yes
C2 H15 . 0.977 no
C2 H16 . 0.970 no
C3 H17 . 0.968 no
C3 H18 . 0.968 no
C4 C4 5_755 1.512(15) yes
C4 H21 . 0.972 no
C4 H22 . 0.968 no

loop_
_geom_hbond_atom_site_label_D
_geom_hbond_atom_site_label_H
_geom_hbond_atom_site_label_A
_geom_hbond_site_symmetry_A
_geom_hbond_angle_DHA
_geom_hbond_distance_DH
_geom_hbond_distance_HA
_geom_hbond_distance_DA
_geom_hbond_publ_flag
O19 H1 O22 7_655 161.5(4) 0.955 1.722 2.645(11) yes
O20 H2 O23 2_756 151.0(6) 0.955 1.705 2.582(11) yes
O21 H3 O3 5_655 135.6(4) 0.956 2.386 3.141(11) yes
O22 H4 O4 7_655 130.6(4) 0.952 2.093 2.807(11) yes
O22 H5 O15 . 167.0(4) 0.954 1.851 2.789(11) yes
O23 H6 O11 3_545 142.6(7) 0.978 1.870 2.713(11) yes
O24 H8 O23 1_565 113.0(6) 0.970 1.979 2.869(11) yes
O24 H9 O17 . 178.6(8) 0.956 1.946 2.902(11) yes
N1 H10 O13 7_645 134.7(5) 0.891 2.342 3.036(11) yes
N1 H11 O16 7_655 161.0(5) 0.896 2.185 3.046(11) yes
N1 H12 O24 6_564 146.8(5) 0.894 2.093 2.883(11) yes
C1 H13 O7 7_645 155.5(5) 0.966 2.206 3.111(11) yes
C1 H14 O9 7_655 134.2(5) 0.970 2.347 3.102(11) yes
C2 H16 O5 7_655 163.1(5) 0.970 2.586 3.525(11) yes
N2 H19 O1 7_655 143.5(4) 0.891 2.046 2.812(11) yes
N2 H20 O2 7_645 126.5(4) 0.890 2.397 3.013(11) yes
N2 H20 O6 7_645 160.5(4) 0.890 1.999 2.854(11) yes
C4 H21 O1 3_555 132.1(5) 0.972 2.453 3.187(11) yes
